data_2232893
loop_
_publ_author_name
'Warsink, Stefan'
'Koen, Renier'
'Roodt, Andreas'

_publ_section_title
;
 <i>trans</i>-Carbonylchloridobis(tri-<i>o</i>-tolylphosphane-\k<i>P</i>)rhodium(I)
;
_journal_coeditor_code PV2465
_journal_issue 12
_journal_name_full 'Acta Crystallographica Section E'
_journal_page_first m1666
_journal_paper_doi 10.1107/S1600536811045715
_journal_volume 67
_journal_year 2011
_chemical_formula_iupac '[Rh Cl (C21 H21 P)2 (C O)]'
_chemical_formula_moiety 'C43 H42 Cl O P2 Rh'
_chemical_formula_sum 'C43 H42 Cl O P2 Rh'
_chemical_formula_weight 775.07
_chemical_name_systematic
;
<i>trans</i>-Carbonylchloridobis(tri-<i>o</i>-tolylphosphane-
\k<i>P</i>)rhodium(I)
;
_space_group_IT_number 14
_space_group_name_Hall '-P 2yn'
_symmetry_cell_setting monoclinic
_symmetry_space_group_name_Hall '-P 2yn'
_symmetry_space_group_name_H-M 'P 1 21/n 1'
_atom_sites_solution_hydrogens geom
_atom_sites_solution_primary direct
_atom_sites_solution_secondary difmap
_audit_creation_method SHELXL-97
_cell_angle_alpha 90.000
_cell_angle_beta 93.102(5)
_cell_angle_gamma 90.000
_cell_formula_units_Z 2
_cell_length_a 10.6440(14)
_cell_length_b 10.9464(15)
_cell_length_c 15.605(2)
_cell_measurement_reflns_used 6713
_cell_measurement_temperature 100(2)
_cell_measurement_theta_max 28.10
_cell_measurement_theta_min 2.27
_cell_volume 1815.5(4)
_computing_cell_refinement 'SAINT-Plus (Bruker, 2007)'
_computing_data_collection 'APEX2 (Bruker, 2007)'
_computing_data_reduction 'SAINT-Plus and XPREP (Bruker, 2007)'
_computing_molecular_graphics 'Mercury (Macrae <i>et al.</i>, 2008)'
_computing_publication_material 'WinGX (Farrugia, 1999)'
_computing_structure_refinement 'SHELXL97 (Sheldrick, 2008)'
_computing_structure_solution 'SHELXS97 (Sheldrick, 2008)'
_diffrn_ambient_temperature 100(2)
_diffrn_detector_area_resol_mean 512
_diffrn_measured_fraction_theta_full 0.995
_diffrn_measured_fraction_theta_max 0.995
_diffrn_measurement_device_type 'Bruker X8 APEXII 4K KappaCCD'
_diffrn_measurement_method '\f and \w scans'
_diffrn_radiation_monochromator graphite
_diffrn_radiation_source 'sealed tube'
_diffrn_radiation_type MoK\a
_diffrn_radiation_wavelength 0.71069
_diffrn_reflns_av_R_equivalents 0.0775
_diffrn_reflns_av_sigmaI/netI 0.0651
_diffrn_reflns_limit_h_max 14
_diffrn_reflns_limit_h_min -12
_diffrn_reflns_limit_k_max 14
_diffrn_reflns_limit_k_min -13
_diffrn_reflns_limit_l_max 19
_diffrn_reflns_limit_l_min -20
_diffrn_reflns_number 21616
_diffrn_reflns_theta_full 28.27
_diffrn_reflns_theta_max 28.27
_diffrn_reflns_theta_min 2.27
_diffrn_standards_decay_% 0
_diffrn_standards_interval_count 0
_diffrn_standards_interval_time 0
_diffrn_standards_number 0
_exptl_absorpt_coefficient_mu 0.666
_exptl_absorpt_correction_T_max 0.921
_exptl_absorpt_correction_T_min 0.872
_exptl_absorpt_correction_type multi-scan
_exptl_absorpt_process_details
;
(SADABS; Bruker, 2007)
;
_exptl_crystal_colour yellow
_exptl_crystal_density_diffrn 1.418
_exptl_crystal_density_method 'not measured'
_exptl_crystal_description cuboid
_exptl_crystal_F_000 800
_exptl_crystal_size_max 0.295
_exptl_crystal_size_mid 0.171
_exptl_crystal_size_min 0.123
_refine_diff_density_max 2.352
_refine_diff_density_min -1.126
_refine_ls_extinction_method none
_refine_ls_goodness_of_fit_ref 1.028
_refine_ls_hydrogen_treatment constr
_refine_ls_matrix_type full
_refine_ls_number_parameters 235
_refine_ls_number_reflns 4481
_refine_ls_number_restraints 0
_refine_ls_restrained_S_all 1.028
_refine_ls_R_factor_all 0.0738
_refine_ls_R_factor_gt 0.0494
_refine_ls_shift/su_max 0.001
_refine_ls_shift/su_mean 0.000
_refine_ls_structure_factor_coef Fsqd
_refine_ls_weighting_details 'calc w=1/[\s^2^(Fo^2^)+(0.0845P)^2^+0.2003P] where P=(Fo^2^+2Fc^2^)/3'
_refine_ls_weighting_scheme calc
_refine_ls_wR_factor_gt 0.1248
_refine_ls_wR_factor_ref 0.1429
_reflns_number_gt 3344
_reflns_number_total 4481
_reflns_threshold_expression I>2\s(I)
_cod_data_source_file pv2465.cif
_cod_data_source_block I
_cod_original_sg_symbol_H-M 'P 21/n'
_cod_database_code 2232893
_cod_database_fobs_code 2232893

loop_
_symmetry_equiv_pos_as_xyz
'x, y, z'
'-x+1/2, y+1/2, -z+1/2'
'-x, -y, -z'
'x-1/2, -y-1/2, z-1/2'

loop_
_atom_site_type_symbol
_atom_site_label
_atom_site_fract_x
_atom_site_fract_y
_atom_site_fract_z
_atom_site_U_iso_or_equiv
_atom_site_adp_type
_atom_site_calc_flag
_atom_site_refinement_flags
_atom_site_occupancy
_atom_site_symmetry_multiplicity
C C1 0.1009(10) -0.1237(10) 0.4794(7) 0.025(2) Uani d P 0.50 1
C C2 0.2646(3) 0.1270(3) 0.4195(2) 0.0193(7) Uani d . 1 1
C C3 0.3138(3) 0.1696(3) 0.4992(2) 0.0249(8) Uani d . 1 1
C C4 0.4438(4) 0.1739(3) 0.5146(3) 0.0294(8) Uani d . 1 1
H H10 0.4765 0.2061 0.5663 0.035 Uiso calc R 1 1
C C5 0.5256(4) 0.1321(3) 0.4558(3) 0.0312(9) Uani d . 1 1
H H6 0.6121 0.1359 0.4676 0.037 Uiso calc R 1 1
C C6 0.4771(3) 0.0841(3) 0.3786(2) 0.0279(8) Uani d . 1 1
H H15 0.5311 0.0537 0.3389 0.033 Uiso calc R 1 1
C C7 0.3484(3) 0.0814(3) 0.3608(2) 0.0230(7) Uani d . 1 1
H H9 0.3168 0.0488 0.3090 0.028 Uiso calc R 1 1
C C8 0.2326(4) 0.2095(4) 0.5707(2) 0.0345(9) Uani d . 1 1
H H24A 0.1527 0.2374 0.5467 0.052 Uiso calc R 1 1
H H24B 0.2736 0.2747 0.6024 0.052 Uiso calc R 1 1
H H24C 0.2198 0.1418 0.6083 0.052 Uiso calc R 1 1
C C9 0.0342(3) 0.2733(3) 0.3794(2) 0.0211(7) Uani d . 1 1
C C10 0.1102(4) 0.3733(3) 0.4027(2) 0.0263(8) Uani d . 1 1
H H22 0.1910 0.3603 0.4266 0.032 Uiso calc R 1 1
C C11 0.0664(4) 0.4919(3) 0.3905(3) 0.0327(9) Uani d . 1 1
H H18 0.1174 0.5581 0.4062 0.039 Uiso calc R 1 1
C C12 -0.0537(4) 0.5105(3) 0.3547(3) 0.0362(10) Uani d . 1 1
H H4 -0.0836 0.5897 0.3462 0.043 Uiso calc R 1 1
C C13 -0.1299(4) 0.4121(4) 0.3314(3) 0.0319(9) Uani d . 1 1
H H19 -0.2102 0.4264 0.3070 0.038 Uiso calc R 1 1
C C14 -0.0886(3) 0.2918(3) 0.3437(2) 0.0238(7) Uani d . 1 1
C C15 -0.1760(3) 0.1889(4) 0.3142(2) 0.0285(8) Uani d . 1 1
H H14A -0.1528 0.1600 0.2592 0.043 Uiso calc R 1 1
H H14B -0.2611 0.2184 0.3097 0.043 Uiso calc R 1 1
H H14C -0.1695 0.1233 0.3550 0.043 Uiso calc R 1 1
C C16 0.0791(3) 0.0561(3) 0.2837(2) 0.0188(7) Uani d . 1 1
C C17 0.1169(3) 0.1212(3) 0.2114(2) 0.0222(7) Uani d . 1 1
C C18 0.0976(3) 0.0660(4) 0.1308(2) 0.0271(8) Uani d . 1 1
H H23 0.1215 0.1074 0.0822 0.033 Uiso calc R 1 1
C C19 0.0436(4) -0.0488(4) 0.1218(2) 0.0305(8) Uani d . 1 1
H H17 0.0326 -0.0838 0.0676 0.037 Uiso calc R 1 1
C C20 0.0061(3) -0.1115(3) 0.1923(2) 0.0286(8) Uani d . 1 1
H H13 -0.0311 -0.1880 0.1858 0.034 Uiso calc R 1 1
C C21 0.0239(3) -0.0601(3) 0.2729(2) 0.0235(7) Uani d . 1 1
H H5 -0.0008 -0.1029 0.3206 0.028 Uiso calc R 1 1
C C22 0.1748(4) 0.2474(3) 0.2150(2) 0.0273(8) Uani d . 1 1
H H16A 0.2179 0.2619 0.1635 0.041 Uiso calc R 1 1
H H16B 0.2334 0.2529 0.2638 0.041 Uiso calc R 1 1
H H16C 0.1098 0.3073 0.2200 0.041 Uiso calc R 1 1
O O1 0.1652(12) -0.2035(10) 0.4677(9) 0.030(3) Uani d P 0.50 1
P P1 0.09397(8) 0.11591(8) 0.39409(6) 0.0182(2) Uani d . 1 1
Cl Cl1 0.1376(3) -0.1671(3) 0.4666(2) 0.0226(7) Uani d P 0.50 1
Rh Rh1 0.0000 0.0000 0.5000 0.01825(13) Uani d S 1 2

loop_
_atom_site_aniso_label
_atom_site_aniso_U_11
_atom_site_aniso_U_22
_atom_site_aniso_U_33
_atom_site_aniso_U_12
_atom_site_aniso_U_13
_atom_site_aniso_U_23
C1 0.029(6) 0.018(6) 0.027(5) -0.004(4) 0.001(4) -0.004(4)
C2 0.0171(15) 0.0122(15) 0.0287(17) -0.0030(12) 0.0015(13) 0.0071(13)
C3 0.0302(19) 0.0125(16) 0.0319(19) -0.0026(14) 0.0020(15) 0.0026(14)
C4 0.0285(19) 0.0198(19) 0.039(2) -0.0063(15) -0.0085(16) 0.0042(16)
C5 0.0226(18) 0.023(2) 0.048(2) -0.0048(15) -0.0030(16) 0.0143(17)
C6 0.0220(17) 0.0217(19) 0.040(2) 0.0005(14) 0.0065(15) 0.0088(16)
C7 0.0245(17) 0.0132(16) 0.0314(19) -0.0003(13) 0.0024(14) 0.0032(14)
C8 0.037(2) 0.037(2) 0.029(2) -0.0065(18) 0.0011(16) -0.0055(17)
C9 0.0238(17) 0.0160(16) 0.0244(17) -0.0018(13) 0.0089(13) 0.0005(14)
C10 0.0303(19) 0.0183(18) 0.0309(19) -0.0033(15) 0.0083(15) -0.0002(15)
C11 0.041(2) 0.0162(18) 0.042(2) -0.0027(16) 0.0131(18) -0.0035(16)
C12 0.045(2) 0.020(2) 0.046(2) 0.0091(17) 0.016(2) 0.0019(17)
C13 0.032(2) 0.025(2) 0.040(2) 0.0087(16) 0.0080(16) 0.0019(17)
C14 0.0231(17) 0.0233(18) 0.0259(18) 0.0018(14) 0.0097(14) 0.0017(14)
C15 0.0215(17) 0.031(2) 0.033(2) 0.0027(15) 0.0019(14) 0.0020(16)
C16 0.0165(15) 0.0171(17) 0.0228(16) 0.0001(13) 0.0013(12) -0.0004(14)
C17 0.0179(16) 0.0210(18) 0.0279(18) 0.0032(13) 0.0036(13) 0.0002(14)
C18 0.0267(18) 0.029(2) 0.0256(18) 0.0086(16) 0.0012(14) 0.0007(15)
C19 0.030(2) 0.031(2) 0.030(2) 0.0074(17) -0.0033(15) -0.0135(17)
C20 0.0250(18) 0.0208(18) 0.040(2) 0.0014(15) -0.0034(15) -0.0072(16)
C21 0.0197(16) 0.0218(19) 0.0292(18) 0.0033(14) 0.0028(13) 0.0007(15)
C22 0.0302(19) 0.0255(19) 0.0268(19) -0.0044(15) 0.0079(15) 0.0041(15)
O1 0.028(5) 0.020(6) 0.041(4) 0.007(4) 0.011(4) 0.006(4)
P1 0.0184(4) 0.0132(4) 0.0233(4) -0.0029(3) 0.0037(3) -0.0007(3)
Cl1 0.025(2) 0.016(2) 0.0269(13) 0.0042(13) 0.0070(13) 0.0036(16)
Rh1 0.01767(19) 0.0145(2) 0.0230(2) -0.00172(14) 0.00487(14) 0.00057(14)

loop_
_atom_type_symbol
_atom_type_description
_atom_type_scat_dispersion_real
_atom_type_scat_dispersion_imag
_atom_type_scat_source
C C 0.0033 0.0016 'International Tables Vol C Tables 4.2.6.8 and 6.1.1.4'
H H 0.0000 0.0000 'International Tables Vol C Tables 4.2.6.8 and 6.1.1.4'
O O 0.0106 0.0060 'International Tables Vol C Tables 4.2.6.8 and 6.1.1.4'
P P 0.1023 0.0942 'International Tables Vol C Tables 4.2.6.8 and 6.1.1.4'
Cl Cl 0.1484 0.1585 'International Tables Vol C Tables 4.2.6.8 and 6.1.1.4'
Rh Rh -1.1178 0.9187 'International Tables Vol C Tables 4.2.6.8 and 6.1.1.4'

loop_
_geom_angle_atom_site_label_1
_geom_angle_atom_site_label_2
_geom_angle_atom_site_label_3
_geom_angle_site_symmetry_1
_geom_angle_site_symmetry_3
_geom_angle
Cl1 C1 Rh1 . . 172.6(14)
O1 C1 Rh1 . . 178.8(14)
C3 C2 C7 . . 118.4(3)
C3 C2 P1 . . 122.0(3)
C7 C2 P1 . . 119.3(3)
C4 C3 C2 . . 119.0(3)
C4 C3 C8 . . 117.7(3)
C2 C3 C8 . . 123.3(3)
C5 C4 C3 . . 122.1(4)
C5 C4 H10 . . 119.0
C3 C4 H10 . . 119.0
C4 C5 C6 . . 119.0(3)
C4 C5 H6 . . 120.5
C6 C5 H6 . . 120.5
C7 C6 C5 . . 120.0(4)
C7 C6 H15 . . 120.0
C5 C6 H15 . . 120.0
C6 C7 C2 . . 121.2(3)
C6 C7 H9 . . 119.4
C2 C7 H9 . . 119.4
C3 C8 H24A . . 109.5
C3 C8 H24B . . 109.5
H24A C8 H24B . . 109.5
C3 C8 H24C . . 109.5
H24A C8 H24C . . 109.5
H24B C8 H24C . . 109.5
C10 C9 C14 . . 120.2(3)
C10 C9 P1 . . 120.5(3)
C14 C9 P1 . . 119.3(3)
C11 C10 C9 . . 120.7(4)
C11 C10 H22 . . 119.6
C9 C10 H22 . . 119.6
C12 C11 C10 . . 119.3(4)
C12 C11 H18 . . 120.4
C10 C11 H18 . . 120.4
C11 C12 C13 . . 120.5(4)
C11 C12 H4 . . 119.8
C13 C12 H4 . . 119.8
C12 C13 C14 . . 121.4(4)
C12 C13 H19 . . 119.3
C14 C13 H19 . . 119.3
C13 C14 C9 . . 117.9(3)
C13 C14 C15 . . 118.3(3)
C9 C14 C15 . . 123.7(3)
C14 C15 H14A . . 109.5
C14 C15 H14B . . 109.5
H14A C15 H14B . . 109.5
C14 C15 H14C . . 109.5
H14A C15 H14C . . 109.5
H14B C15 H14C . . 109.5
C21 C16 C17 . . 119.7(3)
C21 C16 P1 . . 116.6(2)
C17 C16 P1 . . 123.7(3)
C18 C17 C16 . . 117.8(3)
C18 C17 C22 . . 117.8(3)
C16 C17 C22 . . 124.4(3)
C19 C18 C17 . . 121.4(3)
C19 C18 H23 . . 119.3
C17 C18 H23 . . 119.3
C20 C19 C18 . . 120.6(3)
C20 C19 H17 . . 119.7
C18 C19 H17 . . 119.7
C19 C20 C21 . . 119.6(4)
C19 C20 H13 . . 120.2
C21 C20 H13 . . 120.2
C20 C21 C16 . . 120.9(3)
C20 C21 H5 . . 119.6
C16 C21 H5 . . 119.6
C17 C22 H16A . . 109.5
C17 C22 H16B . . 109.5
H16A C22 H16B . . 109.5
C17 C22 H16C . . 109.5
H16A C22 H16C . . 109.5
H16B C22 H16C . . 109.5
C16 P1 C2 . . 105.01(15)
C16 P1 C9 . . 101.78(16)
C2 P1 C9 . . 107.12(15)
C16 P1 Rh1 . . 116.59(11)
C2 P1 Rh1 . . 109.66(11)
C9 P1 Rh1 . . 115.72(11)
C1 Rh1 C1 . 3_556 180.000(2)
C1 Rh1 P1 . 3_556 90.0(4)
C1 Rh1 P1 3_556 3_556 90.0(4)
C1 Rh1 P1 . . 90.0(4)
C1 Rh1 P1 3_556 . 90.0(4)
P1 Rh1 P1 3_556 . 180.0
C1 Rh1 Cl1 . . 2.0(4)
C1 Rh1 Cl1 3_556 . 178.0(4)
P1 Rh1 Cl1 3_556 . 91.66(10)
P1 Rh1 Cl1 . . 88.34(10)
C1 Rh1 Cl1 . 3_556 178.0(4)
C1 Rh1 Cl1 3_556 3_556 2.0(4)
P1 Rh1 Cl1 3_556 3_556 88.34(10)
P1 Rh1 Cl1 . 3_556 91.66(10)
Cl1 Rh1 Cl1 . 3_556 180.00(18)

loop_
_geom_bond_atom_site_label_1
_geom_bond_atom_site_label_2
_geom_bond_site_symmetry_2
_geom_bond_distance
C1 Cl1 . 0.654(9)
C1 O1 . 1.131(11)
C1 Rh1 . 1.769(11)
C2 C3 . 1.402(5)
C2 C7 . 1.405(5)
C2 P1 . 1.842(3)
C3 C4 . 1.393(5)
C3 C8 . 1.513(5)
C4 C5 . 1.377(6)
C4 H10 . 0.9300
C5 C6 . 1.387(5)
C5 H6 . 0.9300
C6 C7 . 1.383(5)
C6 H15 . 0.9300
C7 H9 . 0.9300
C8 H24A . 0.9600
C8 H24B . 0.9600
C8 H24C . 0.9600
C9 C10 . 1.398(5)
C9 C14 . 1.407(5)
C9 P1 . 1.846(4)
C10 C11 . 1.389(5)
C10 H22 . 0.9300
C11 C12 . 1.383(7)
C11 H18 . 0.9300
C12 C13 . 1.385(6)
C12 H4 . 0.9300
C13 C14 . 1.399(5)
C13 H19 . 0.9300
C14 C15 . 1.516(5)
C15 H14A . 0.9600
C15 H14B . 0.9600
C15 H14C . 0.9600
C16 C21 . 1.408(5)
C16 C17 . 1.411(5)
C16 P1 . 1.841(3)
C17 C18 . 1.401(5)
C17 C22 . 1.513(5)
C18 C19 . 1.386(6)
C18 H23 . 0.9300
C19 C20 . 1.373(6)
C19 H17 . 0.9300
C20 C21 . 1.382(5)
C20 H13 . 0.9300
C21 H5 . 0.9300
C22 H16A . 0.9600
C22 H16B . 0.9600
C22 H16C . 0.9600
P1 Rh1 . 2.3496(10)
Cl1 Rh1 . 2.418(3)
Rh1 C1 3_556 1.769(11)
Rh1 P1 3_556 2.3496(10)
Rh1 Cl1 3_556 2.418(3)
